data_1534678
loop_
_publ_author_name
'Auffermann, G.'
'Prots', Yu.'
'Kniep, R.'

_publ_section_title
;
 Sr N and Sr N2 : diazenides by synthesis under high N2-pressure
;
_journal_name_full 'Angewandte Chemie (Edition international)'
_journal_page_first 547
_journal_page_last 549
_journal_volume 40
_journal_year 2001
_chemical_formula_sum 'N2 Sr'
_chemical_name_systematic 'Sr N2'
_space_group_IT_number 139
_symmetry_space_group_name_Hall '-I 4 2'
_symmetry_space_group_name_H-M 'I 4/m m m'
_cell_angle_alpha 90
_cell_angle_beta 90
_cell_angle_gamma 90
_cell_formula_units_Z 2
_cell_length_a 3.8119
_cell_length_b 3.8119
_cell_length_c 6.2826
_cell_volume 91.290
_citation_journal_id_ASTM ACIEAY
_cod_data_source_file Auffermann_ACIEAY_2001_19.cif
_cod_data_source_block N2Sr1
_cod_original_cell_volume 91.28983
_cod_original_formula_sum 'N2 Sr1'
_cod_database_code 1534678

loop_
_symmetry_equiv_pos_as_xyz
x,y,z
-y,x,z
-x,-y,z
y,-x,z
x,-y,-z
y,x,-z
-x,y,-z
-y,-x,-z
-x,-y,-z
y,-x,-z
x,y,-z
-y,x,-z
-x,y,z
-y,-x,z
x,-y,z
y,x,z
x+1/2,y+1/2,z+1/2
-y+1/2,x+1/2,z+1/2
-x+1/2,-y+1/2,z+1/2
y+1/2,-x+1/2,z+1/2
x+1/2,-y+1/2,-z+1/2
y+1/2,x+1/2,-z+1/2
-x+1/2,y+1/2,-z+1/2
-y+1/2,-x+1/2,-z+1/2
-x+1/2,-y+1/2,-z+1/2
y+1/2,-x+1/2,-z+1/2
x+1/2,y+1/2,-z+1/2
-y+1/2,x+1/2,-z+1/2
-x+1/2,y+1/2,z+1/2
-y+1/2,-x+1/2,z+1/2
x+1/2,-y+1/2,z+1/2
y+1/2,x+1/2,z+1/2

loop_
_atom_site_label
_atom_site_type_symbol
_atom_site_fract_x
_atom_site_fract_y
_atom_site_fract_z
_atom_site_occupancy
_atom_site_U_iso_or_equiv
Sr1 Sr+2 0 0 0 1 0.0
N1 N-1 0 0 0.4024 1 0.0
